data_7707866
loop_
_publ_author_name
'Basak, Dipmalya'
'Smythe, Lucy'
'Herchel, Radovan'
'Murrie, Mark'
'Nemec, Ivan'
'Ray, Debashis'

_publ_section_title
;
 From tetranuclear to pentanuclear [Co-Ln] (Ln = Gd, Tb, Dy, Ho) complexes
 across the lanthanide series: effect of varying sequence of ligand
 addition.
;
_journal_issue 34
_journal_name_full 'Dalton transactions (Cambridge, England : 2003)'
_journal_page_first 11861
_journal_page_last 11877
_journal_paper_doi 10.1039/d1dt02038b
_journal_volume 50
_journal_year 2021
_chemical_formula_moiety 'C52 H88 Co2 Gd2 N4 O20, 2(C H4 O), 10(H2 O)'
_chemical_formula_sum 'C54 H116 Co2 Gd2 N4 O32'
_chemical_formula_weight 1765.87
_space_group_crystal_system triclinic
_space_group_IT_number 2
_space_group_name_Hall '-P 1'
_space_group_name_H-M_alt 'P -1'
_atom_sites_solution_hydrogens mixed
_audit_creation_method SHELXL-2014/7
_audit_update_record
;
2021-06-15 deposited with the CCDC.	2021-07-21 downloaded from the CCDC.
;
_cell_angle_alpha 105.21(3)
_cell_angle_beta 99.60(2)
_cell_angle_gamma 102.95(4)
_cell_formula_units_Z 1
_cell_length_a 9.208(5)
_cell_length_b 13.808(10)
_cell_length_c 15.878(9)
_cell_measurement_reflns_used 21440
_cell_measurement_temperature 100(2)
_cell_measurement_theta_max 25.104
_cell_measurement_theta_min 1.369
_cell_volume 1843(2)
_computing_cell_refinement 'Bruker SMART'
_computing_data_collection 'Bruker SMART'
_computing_data_reduction 'Bruker SAINT'
_computing_molecular_graphics Diamond
_computing_publication_material 'SHELXL-2014/7 (Sheldrick, 2014)'
_computing_structure_refinement 'SHELXL-2014/7 (Sheldrick, 2014)'
_computing_structure_solution 'SHELXS-2014/7 (Sheldrick, 2014)'
_diffrn_ambient_temperature 100(2)
_diffrn_measured_fraction_theta_full 0.979
_diffrn_measured_fraction_theta_max 0.979
_diffrn_measurement_device_type 'CCD area detector'
_diffrn_measurement_method 'phi and omega scans'
_diffrn_radiation_type MoK\a
_diffrn_radiation_wavelength 0.71073
_diffrn_reflns_av_R_equivalents 0.0450
_diffrn_reflns_av_unetI/netI 0.0477
_diffrn_reflns_Laue_measured_fraction_full 0.979
_diffrn_reflns_Laue_measured_fraction_max 0.979
_diffrn_reflns_limit_h_max 10
_diffrn_reflns_limit_h_min -10
_diffrn_reflns_limit_k_max 16
_diffrn_reflns_limit_k_min -16
_diffrn_reflns_limit_l_max 18
_diffrn_reflns_limit_l_min -18
_diffrn_reflns_number 21440
_diffrn_reflns_point_group_measured_fraction_full 0.979
_diffrn_reflns_point_group_measured_fraction_max 0.979
_diffrn_reflns_theta_full 25.104
_diffrn_reflns_theta_max 25.104
_diffrn_reflns_theta_min 1.369
_diffrn_source 'fine-focus sealed tube'
_exptl_absorpt_coefficient_mu 2.302
_exptl_absorpt_correction_T_max 0.708
_exptl_absorpt_correction_T_min 0.637
_exptl_absorpt_correction_type multi-scan
_exptl_absorpt_process_details 'SADABS (Sheldrick, 1997)'
_exptl_crystal_colour Red
_exptl_crystal_density_diffrn 1.591
_exptl_crystal_description Block
_exptl_crystal_F_000 906
_exptl_crystal_size_max 0.20
_exptl_crystal_size_mid 0.17
_exptl_crystal_size_min 0.15
_refine_diff_density_max 1.538
_refine_diff_density_min -0.910
_refine_diff_density_rms 0.131
_refine_ls_extinction_method none
_refine_ls_goodness_of_fit_ref 1.023
_refine_ls_hydrogen_treatment constr
_refine_ls_matrix_type full
_refine_ls_number_parameters 439
_refine_ls_number_reflns 6429
_refine_ls_number_restraints 48
_refine_ls_restrained_S_all 1.032
_refine_ls_R_factor_all 0.0446
_refine_ls_R_factor_gt 0.0376
_refine_ls_shift/su_max 0.001
_refine_ls_shift/su_mean 0.000
_refine_ls_structure_factor_coef Fsqd
_refine_ls_weighting_details 'w=1/[\s^2^(Fo^2^)+(0.0406P)^2^+6.8228P] where P=(Fo^2^+2Fc^2^)/3'
_refine_ls_weighting_scheme calc
_refine_ls_wR_factor_gt 0.0891
_refine_ls_wR_factor_ref 0.0922
_reflns_Friedel_coverage 0.000
_reflns_number_gt 5689
_reflns_number_total 6429
_reflns_threshold_expression 'I > 2\s(I)'
_cod_data_source_file d1dt02038b2.cif
_cod_data_source_block Complex1
_cod_depositor_comments 'Adding full bibliography for 7707862--7707866.cif.'
_cod_database_code 7707866
_shelx_shelxl_version_number 2014/7
_shelx_space_group_comment
;
The symmetry employed for this shelxl refinement is uniquely defined
by the following loop, which should always be used as a source of
symmetry information in preference to the above space-group names.
They are only intended as comments.
;

loop_
_space_group_symop_operation_xyz
'x, y, z'
'-x, -y, -z'

loop_
_atom_site_label
_atom_site_type_symbol
_atom_site_fract_x
_atom_site_fract_y
_atom_site_fract_z
_atom_site_U_iso_or_equiv
_atom_site_adp_type
_atom_site_occupancy
_atom_site_site_symmetry_order
_atom_site_calc_flag
_atom_site_refinement_flags_posn
_atom_site_refinement_flags_adp
_atom_site_refinement_flags_occupancy
_atom_site_disorder_assembly
_atom_site_disorder_group
Gd1 Gd 0.49908(3) 0.56964(2) 0.92485(2) 0.01233(9) Uani 1 1 d . . . . .
Co1 Co 0.56903(7) 0.72545(5) 1.13722(4) 0.01390(15) Uani 1 1 d . . . . .
O7 O 0.4675(4) 0.4614(3) 0.7768(2) 0.0197(8) Uani 1 1 d . . . . .
O5 O 0.5291(4) 0.7431(2) 1.0212(2) 0.0164(7) Uani 1 1 d . . . . .
O6 O 0.6161(4) 0.7124(3) 1.2544(2) 0.0173(7) Uani 1 1 d . . . . .
O3 O 0.6477(4) 0.4564(2) 0.9646(2) 0.0144(7) Uani 1 1 d . . . . .
O1W O 0.2467(4) 0.5739(3) 0.8548(2) 0.0211(8) Uani 1 1 d . . . . .
H1WA H 0.2542 0.6127 0.8200 0.032 Uiso 1 1 d R U . . .
H1WB H 0.2057 0.6053 0.8952 0.032 Uiso 1 1 d R U . . .
O9 O 0.5570(4) 0.6788(3) 0.8256(2) 0.0195(8) Uani 1 1 d . . . . .
O1 O 0.4871(4) 0.8357(3) 1.1850(2) 0.0212(8) Uani 1 1 d . . . . .
O8 O 0.7488(4) 0.6363(3) 0.8946(2) 0.0170(7) Uani 1 1 d . . . . .
O4 O 0.3494(3) 0.3851(2) 0.9142(2) 0.0134(7) Uani 1 1 d . . . . .
O2 O 0.5096(4) 0.9998(3) 1.3196(2) 0.0271(9) Uani 1 1 d . . . . .
N1 N 0.3744(5) 0.6301(3) 1.1063(3) 0.0143(9) Uani 1 1 d . . . . .
N2 N 0.7741(5) 0.8257(3) 1.1591(3) 0.0174(9) Uani 1 1 d . . . . .
C17 C 0.4097(5) 0.3703(4) 0.7231(3) 0.0164(10) Uani 1 1 d . . . . .
C6 C 0.2823(6) 0.7275(4) 1.2245(4) 0.0211(11) Uani 1 1 d . . . . .
C8 C 0.2656(6) 0.6371(4) 1.1474(3) 0.0186(11) Uani 1 1 d . . . . .
H8 H 0.1744 0.5833 1.1273 0.022 Uiso 1 1 calc R U . . .
C12 C 0.7387(6) 0.8990(4) 1.1103(3) 0.0204(11) Uani 1 1 d . . . . .
H12A H 0.8327 0.9395 1.1018 0.025 Uiso 1 1 calc R U . . .
H12B H 0.6928 0.9471 1.1454 0.025 Uiso 1 1 calc R U . . .
C13 C 0.8437(6) 0.8828(4) 1.2562(3) 0.0197(11) Uani 1 1 d . . . . .
H13A H 0.8712 0.8333 1.2849 0.024 Uiso 1 1 calc R U . . .
H13B H 0.7657 0.9073 1.2826 0.024 Uiso 1 1 calc R U . . .
C15 C 1.0316(6) 1.0336(4) 1.3799(4) 0.0239(12) Uani 1 1 d . . . . .
H15A H 1.0318 0.9828 1.4121 0.029 Uiso 1 1 calc R U . . .
H15B H 1.1353 1.0791 1.3951 0.029 Uiso 1 1 calc R U . . .
C22 C 0.6952(6) 0.6764(4) 0.8372(3) 0.0196(11) Uani 1 1 d . . . . .
C1 C 0.3936(6) 0.8227(4) 1.2386(3) 0.0201(11) Uani 1 1 d . . . . .
C18 C 0.3585(6) 0.3555(4) 0.6222(3) 0.0218(11) Uani 1 1 d . . . . .
C14 C 0.9849(6) 0.9759(4) 1.2791(3) 0.0220(11) Uani 1 1 d . . . . .
H14A H 1.0692 0.9518 1.2606 0.026 Uiso 1 1 calc R U . . .
H14B H 0.9628 1.0235 1.2466 0.026 Uiso 1 1 calc R U . . .
C2 C 0.4021(6) 0.9087(4) 1.3123(4) 0.0231(12) Uani 1 1 d . . . . .
C4 C 0.2021(7) 0.8036(5) 1.3574(4) 0.0288(13) Uani 1 1 d . . . . .
H4 H 0.1406 0.7974 1.3977 0.035 Uiso 1 1 calc R U . . .
C10 C 0.8710(6) 0.7621(4) 1.1168(3) 0.0189(11) Uani 1 1 d . . . . .
H10A H 0.9778 0.7924 1.1493 0.023 Uiso 1 1 calc R U . . .
H10B H 0.8633 0.7617 1.0550 0.023 Uiso 1 1 calc R U . . .
C5 C 0.1869(6) 0.7184(5) 1.2844(4) 0.0259(12) Uani 1 1 d . . . . .
H5 H 0.1141 0.6554 1.2748 0.031 Uiso 1 1 calc R U . . .
C11 C 0.6279(6) 0.8376(4) 1.0189(3) 0.0206(11) Uani 1 1 d . . . . .
H11A H 0.5663 0.8807 1.0012 0.025 Uiso 1 1 calc R U . . .
H11B H 0.6863 0.8210 0.9742 0.025 Uiso 1 1 calc R U . . .
C9 C 0.1853(5) 0.3484(4) 0.8803(3) 0.0162(10) Uani 1 1 d . . . . .
H9A H 0.1582 0.3497 0.8190 0.019 Uiso 1 1 calc R U . . .
H9B H 0.1371 0.3937 0.9167 0.019 Uiso 1 1 calc R U . . .
C3 C 0.3080(7) 0.8983(4) 1.3712(4) 0.0276(13) Uani 1 1 d . . . . .
H3 H 0.3164 0.9553 1.4202 0.033 Uiso 1 1 calc R U . . .
C16 C 0.9259(7) 1.0985(5) 1.4110(4) 0.0391(15) Uani 1 1 d . . . . .
H16A H 0.8253 1.0531 1.4022 0.059 Uiso 1 1 calc R U . . .
H16B H 0.9199 1.1460 1.3767 0.059 Uiso 1 1 calc R U . . .
H16C H 0.9658 1.1375 1.4736 0.059 Uiso 1 1 calc R U . . .
C23 C 0.8010(6) 0.7235(5) 0.7850(4) 0.0267(12) Uani 1 1 d . . . . .
C7 C 0.5131(7) 1.0925(4) 1.3864(4) 0.0310(14) Uani 1 1 d . . . . .
H7A H 0.5427 1.0855 1.4449 0.047 Uiso 1 1 calc R U . . .
H7B H 0.4130 1.1035 1.3782 0.047 Uiso 1 1 calc R U . . .
H7C H 0.5859 1.1510 1.3811 0.047 Uiso 1 1 calc R U . . .
C19 C 0.1902(8) 0.3605(6) 0.6063(4) 0.0472(18) Uani 1 1 d . . . . .
H19A H 0.1865 0.4281 0.6405 0.071 Uiso 1 1 calc R U . . .
H19B H 0.1295 0.3075 0.6249 0.071 Uiso 1 1 calc R U . . .
H19C H 0.1503 0.3490 0.5435 0.071 Uiso 1 1 calc R U . . .
C24 C 0.8729(7) 0.6407(5) 0.7377(4) 0.0395(16) Uani 1 1 d . . . . .
H24A H 0.9244 0.6152 0.7814 0.059 Uiso 1 1 calc R U . . .
H24B H 0.9453 0.6714 0.7084 0.059 Uiso 1 1 calc R U . . .
H24C H 0.7937 0.5837 0.6939 0.059 Uiso 1 1 calc R U . . .
C21 C 0.3653(9) 0.2504(5) 0.5666(4) 0.0415(16) Uani 1 1 d . . . . .
H21A H 0.3337 0.2429 0.5039 0.062 Uiso 1 1 calc R U . . .
H21B H 0.2981 0.1960 0.5805 0.062 Uiso 1 1 calc R U . . .
H21C H 0.4685 0.2455 0.5800 0.062 Uiso 1 1 calc R U . . .
C25 C 0.9263(7) 0.8168(5) 0.8543(4) 0.0397(16) Uani 1 1 d . . . . .
H25A H 0.8806 0.8698 0.8805 0.060 Uiso 1 1 calc R U . . .
H25B H 1.0010 0.8450 0.8250 0.060 Uiso 1 1 calc R U . . .
H25C H 0.9755 0.7939 0.9006 0.060 Uiso 1 1 calc R U . . .
C20 C 0.4573(9) 0.4429(6) 0.5990(4) 0.055(2) Uani 1 1 d . . . . .
H20A H 0.5630 0.4438 0.6151 0.082 Uiso 1 1 calc R U . . .
H20B H 0.4447 0.5085 0.6314 0.082 Uiso 1 1 calc R U . . .
H20C H 0.4272 0.4319 0.5356 0.082 Uiso 1 1 calc R U . . .
C26 C 0.7111(8) 0.7605(6) 0.7152(5) 0.0447(17) Uani 1 1 d . . . . .
H26A H 0.6289 0.7025 0.6748 0.067 Uiso 1 1 calc R U . . .
H26B H 0.7785 0.7881 0.6818 0.067 Uiso 1 1 calc R U . . .
H26C H 0.6696 0.8140 0.7452 0.067 Uiso 1 1 calc R U . . .
O2W O 0.0442(5) 0.6192(4) 0.9559(3) 0.0442(12) Uani 1 1 d G U . . .
H2WA H 0.0207 0.5571 0.9585 0.066 Uiso 1 1 d G U . . .
H2WB H -0.0407 0.6280 0.9338 0.066 Uiso 1 1 d G U . . .
O10 O 0.1110(13) 0.5908(12) 0.5510(7) 0.175(5) Uani 1 1 d . U . . .
H10 H 0.1604 0.6190 0.6033 0.262 Uiso 1 1 calc R U . . .
C28 C 0.2032(18) 0.6177(13) 0.4921(9) 0.147(6) Uani 1 1 d . . . . .
H28A H 0.2369 0.6924 0.5065 0.221 Uiso 1 1 calc R U . . .
H28B H 0.1437 0.5875 0.4310 0.221 Uiso 1 1 calc R U . . .
H28C H 0.2908 0.5911 0.4991 0.221 Uiso 1 1 calc R U . . .
O5W O 0.2583(6) 0.8233(4) 1.0223(3) 0.0686(16) Uani 1 1 d G U . . .
H5WA H 0.2055 0.7715 1.0337 0.103 Uiso 1 1 d G U . A .
H5WB H 0.2724 0.8032 0.9697 0.103 Uiso 1 1 d G U . A .
O3W O 0.2880(6) 0.6897(5) 0.7342(3) 0.0747(19) Uani 1 1 d G U . A .
H3WA H 0.3648 0.6747 0.7599 0.112 Uiso 1 1 d G U . A .
H3WB H 0.3001 0.7533 0.7631 0.112 Uiso 1 1 d G U . A .
O4W O 0.3117(9) 0.8492(4) 0.8431(4) 0.174(5) Uani 1 1 d G U . A .
H4WA H 0.2314 0.8689 0.8322 0.260 Uiso 1 1 d G U . A .
H4WB H 0.3436 0.8423 0.7952 0.260 Uiso 1 1 d G U . A .
O6WA O 0.3967 1.0035 1.1321 0.091(5) Uani 0.535(13) 1 d . U P A 1
O6WB O 0.2496 0.9316 1.0771 0.053(4) Uani 0.465(13) 1 d . U P A 2

loop_
_atom_site_aniso_label
_atom_site_aniso_U_11
_atom_site_aniso_U_22
_atom_site_aniso_U_33
_atom_site_aniso_U_23
_atom_site_aniso_U_13
_atom_site_aniso_U_12
Gd1 0.00964(13) 0.01675(13) 0.01089(13) 0.00521(9) 0.00190(9) 0.00366(9)
Co1 0.0121(3) 0.0164(3) 0.0124(3) 0.0042(3) 0.0021(3) 0.0036(3)
O7 0.0190(19) 0.0230(19) 0.0142(18) 0.0047(16) 0.0019(15) 0.0032(15)
O5 0.0169(18) 0.0164(17) 0.0147(18) 0.0063(14) 0.0021(14) 0.0021(14)
O6 0.0171(18) 0.0190(18) 0.0135(18) 0.0046(14) 0.0025(14) 0.0022(14)
O3 0.0115(16) 0.0177(17) 0.0125(17) 0.0033(14) 0.0017(14) 0.0034(14)
O1W 0.0169(18) 0.034(2) 0.0175(19) 0.0117(16) 0.0050(15) 0.0120(16)
O9 0.0160(19) 0.0246(19) 0.0204(19) 0.0110(16) 0.0044(15) 0.0060(15)
O1 0.0218(19) 0.0193(18) 0.023(2) 0.0043(15) 0.0088(16) 0.0072(15)
O8 0.0105(17) 0.0237(18) 0.0184(18) 0.0112(15) 0.0032(14) 0.0024(14)
O4 0.0085(16) 0.0151(16) 0.0143(17) 0.0025(14) 0.0004(13) 0.0031(13)
O2 0.031(2) 0.0215(19) 0.025(2) -0.0007(16) 0.0076(17) 0.0079(17)
N1 0.016(2) 0.015(2) 0.012(2) 0.0042(17) 0.0005(17) 0.0060(17)
N2 0.017(2) 0.016(2) 0.016(2) 0.0031(17) 0.0015(18) 0.0020(17)
C17 0.010(2) 0.022(3) 0.018(3) 0.007(2) 0.004(2) 0.005(2)
C6 0.020(3) 0.027(3) 0.023(3) 0.010(2) 0.009(2) 0.012(2)
C8 0.013(3) 0.021(3) 0.021(3) 0.008(2) 0.003(2) 0.003(2)
C12 0.020(3) 0.021(3) 0.019(3) 0.007(2) 0.004(2) 0.004(2)
C13 0.020(3) 0.023(3) 0.017(3) 0.008(2) 0.005(2) 0.005(2)
C15 0.019(3) 0.023(3) 0.023(3) 0.002(2) -0.001(2) 0.002(2)
C22 0.021(3) 0.017(3) 0.018(3) 0.005(2) 0.003(2) 0.002(2)
C1 0.019(3) 0.029(3) 0.016(3) 0.008(2) 0.006(2) 0.012(2)
C18 0.022(3) 0.024(3) 0.016(3) 0.009(2) 0.002(2) 0.000(2)
C14 0.020(3) 0.020(3) 0.022(3) 0.006(2) 0.002(2) 0.001(2)
C2 0.022(3) 0.029(3) 0.023(3) 0.009(2) 0.005(2) 0.017(2)
C4 0.029(3) 0.040(3) 0.025(3) 0.012(3) 0.013(3) 0.017(3)
C10 0.010(2) 0.025(3) 0.019(3) 0.006(2) 0.004(2) 0.000(2)
C5 0.025(3) 0.035(3) 0.023(3) 0.011(3) 0.010(2) 0.012(2)
C11 0.021(3) 0.022(3) 0.021(3) 0.012(2) 0.006(2) 0.004(2)
C9 0.012(2) 0.019(2) 0.014(3) 0.003(2) 0.002(2) 0.002(2)
C3 0.033(3) 0.034(3) 0.020(3) 0.004(2) 0.009(2) 0.019(3)
C16 0.040(4) 0.029(3) 0.033(4) -0.009(3) 0.002(3) 0.007(3)
C23 0.018(3) 0.040(3) 0.024(3) 0.019(3) 0.005(2) 0.002(2)
C7 0.040(4) 0.027(3) 0.023(3) -0.001(2) 0.003(3) 0.015(3)
C19 0.039(4) 0.074(5) 0.026(4) 0.015(3) -0.005(3) 0.020(4)
C24 0.024(3) 0.063(4) 0.034(4) 0.016(3) 0.015(3) 0.010(3)
C21 0.065(5) 0.037(4) 0.019(3) 0.005(3) 0.006(3) 0.014(3)
C25 0.031(3) 0.041(4) 0.044(4) 0.024(3) 0.008(3) -0.008(3)
C20 0.072(5) 0.054(4) 0.024(4) 0.016(3) 0.011(4) -0.014(4)
C26 0.035(4) 0.067(5) 0.043(4) 0.041(4) 0.013(3) 0.006(3)
O2W 0.032(2) 0.079(3) 0.029(2) 0.017(2) 0.007(2) 0.032(2)
O10 0.143(9) 0.235(11) 0.131(8) 0.090(9) 0.003(7) 0.006(8)
C28 0.146(14) 0.181(15) 0.097(10) 0.026(10) 0.048(10) 0.019(12)
O5W 0.038(3) 0.089(4) 0.082(4) 0.051(3) -0.004(3) 0.010(3)
O3W 0.052(3) 0.148(6) 0.075(4) 0.081(4) 0.029(3) 0.063(4)
O4W 0.089(6) 0.152(8) 0.302(12) 0.140(8) 0.000(7) 0.028(6)
O6WA 0.093(10) 0.087(9) 0.103(10) 0.039(8) 0.032(8) 0.027(7)
O6WB 0.055(7) 0.038(6) 0.057(7) 0.019(5) 0.001(5) -0.001(5)

loop_
_atom_type_symbol
_atom_type_description
_atom_type_scat_dispersion_real
_atom_type_scat_dispersion_imag
_atom_type_scat_source
C C 0.0033 0.0016 'International Tables Vol C Tables 4.2.6.8 and 6.1.1.4'
H H 0.0000 0.0000 'International Tables Vol C Tables 4.2.6.8 and 6.1.1.4'
Co Co 0.3494 0.9721 'International Tables Vol C Tables 4.2.6.8 and 6.1.1.4'
Gd Gd -0.1653 3.9035 'International Tables Vol C Tables 4.2.6.8 and 6.1.1.4'
N N 0.0061 0.0033 'International Tables Vol C Tables 4.2.6.8 and 6.1.1.4'
O O 0.0106 0.0060 'International Tables Vol C Tables 4.2.6.8 and 6.1.1.4'

loop_
_geom_angle_atom_site_label_1
_geom_angle_atom_site_label_2
_geom_angle_atom_site_label_3
_geom_angle
_geom_angle_site_symmetry_1
_geom_angle_site_symmetry_3
_geom_angle_publ_flag
O7 Gd1 O5 146.68(12) . . ?
O7 Gd1 O1W 79.31(12) . . ?
O5 Gd1 O1W 86.47(12) . . ?
O7 Gd1 O3 83.35(12) . . ?
O5 Gd1 O3 123.01(12) . . ?
O1W Gd1 O3 144.14(12) . . ?
O7 Gd1 O3 129.34(12) . 2_667 ?
O5 Gd1 O3 75.15(11) . 2_667 ?
O1W Gd1 O3 77.33(12) . 2_667 ?
O3 Gd1 O3 90.20(11) . 2_667 ?
O7 Gd1 O8 78.32(12) . . ?
O5 Gd1 O8 88.23(12) . . ?
O1W Gd1 O8 129.61(12) . . ?
O3 Gd1 O8 75.97(12) . . ?
O3 Gd1 O8 147.96(11) 2_667 . ?
O7 Gd1 O9 69.97(13) . . ?
O5 Gd1 O9 77.59(12) . . ?
O1W Gd1 O9 77.26(12) . . ?
O3 Gd1 O9 125.20(11) . . ?
O3 Gd1 O9 143.54(11) 2_667 . ?
O8 Gd1 O9 52.71(11) . . ?
O7 Gd1 O4 142.83(11) . 2_667 ?
O5 Gd1 O4 64.04(11) . 2_667 ?
O1W Gd1 O4 134.94(11) . 2_667 ?
O3 Gd1 O4 60.32(10) . 2_667 ?
O3 Gd1 O4 63.12(11) 2_667 2_667 ?
O8 Gd1 O4 85.04(11) . 2_667 ?
O9 Gd1 O4 123.59(12) . 2_667 ?
O7 Gd1 O4 72.73(12) . . ?
O5 Gd1 O4 135.03(11) . . ?
O1W Gd1 O4 81.92(12) . . ?
O3 Gd1 O4 62.95(11) . . ?
O3 Gd1 O4 59.94(11) 2_667 . ?
O8 Gd1 O4 131.56(11) . . ?
O9 Gd1 O4 139.89(11) . . ?
O4 Gd1 O4 95.25(10) 2_667 . ?
O7 Gd1 C22 70.46(14) . . ?
O5 Gd1 C22 83.92(14) . . ?
O1W Gd1 C22 103.18(14) . . ?
O3 Gd1 C22 100.16(13) . . ?
O3 Gd1 C22 159.01(13) 2_667 . ?
O8 Gd1 C22 26.48(13) . . ?
O9 Gd1 C22 26.35(13) . . ?
O4 Gd1 C22 106.37(14) 2_667 . ?
O4 Gd1 C22 141.03(12) . . ?
O7 Gd1 Co1 176.21(8) . . ?
O5 Gd1 Co1 33.83(8) . . ?
O1W Gd1 Co1 104.28(9) . . ?
O3 Gd1 Co1 94.22(9) . . ?
O3 Gd1 Co1 53.40(9) 2_667 . ?
O8 Gd1 Co1 98.28(9) . . ?
O9 Gd1 Co1 109.40(10) . . ?
O4 Gd1 Co1 34.27(7) 2_667 . ?
O4 Gd1 Co1 108.78(8) . . ?
C22 Gd1 Co1 107.22(11) . . ?
O7 Gd1 Gd1 111.59(10) . 2_667 ?
O5 Gd1 Gd1 101.73(9) . 2_667 ?
O1W Gd1 Gd1 114.68(9) . 2_667 ?
O3 Gd1 Gd1 45.20(8) . 2_667 ?
O3 Gd1 Gd1 45.00(8) 2_667 2_667 ?
O8 Gd1 Gd1 115.47(8) . 2_667 ?
O9 Gd1 Gd1 168.05(8) . 2_667 ?
O4 Gd1 Gd1 47.85(8) 2_667 2_667 ?
O4 Gd1 Gd1 47.39(8) . 2_667 ?
C22 Gd1 Gd1 141.93(11) . 2_667 ?
Co1 Gd1 Gd1 68.22(5) . 2_667 ?
N1 Co1 O1 90.22(17) . . ?
N1 Co1 O6 92.98(16) . . ?
O1 Co1 O6 88.33(15) . . ?
N1 Co1 O4 89.79(16) . 2_667 ?
O1 Co1 O4 178.37(15) . 2_667 ?
O6 Co1 O4 93.29(14) . 2_667 ?
N1 Co1 O5 89.28(16) . . ?
O1 Co1 O5 91.29(15) . . ?
O6 Co1 O5 177.71(15) . . ?
O4 Co1 O5 87.08(14) 2_667 . ?
N1 Co1 N2 175.13(17) . . ?
O1 Co1 N2 91.13(17) . . ?
O6 Co1 N2 91.73(16) . . ?
O4 Co1 N2 88.73(16) 2_667 . ?
O5 Co1 N2 86.02(16) . . ?
N1 Co1 Gd1 70.59(13) . . ?
O1 Co1 Gd1 129.86(11) . . ?
O6 Co1 Gd1 136.68(11) . . ?
O4 Co1 Gd1 48.67(10) 2_667 . ?
O5 Co1 Gd1 44.65(10) . . ?
N2 Co1 Gd1 105.05(12) . . ?
C17 O7 Gd1 144.6(3) . . ?
C11 O5 Co1 112.0(3) . . ?
C11 O5 Gd1 126.0(3) . . ?
Co1 O5 Gd1 101.52(14) . . ?
C17 O6 Co1 128.1(3) 2_667 . ?
N1 O3 Gd1 111.1(2) 2_667 . ?
N1 O3 Gd1 115.0(3) 2_667 2_667 ?
Gd1 O3 Gd1 89.80(11) . 2_667 ?
Gd1 O1W H1WA 110.3 . . ?
Gd1 O1W H1WB 110.0 . . ?
H1WA O1W H1WB 103.7 . . ?
C22 O9 Gd1 92.6(3) . . ?
C1 O1 Co1 118.6(3) . . ?
C22 O8 Gd1 94.2(3) . . ?
C9 O4 Co1 107.3(3) . 2_667 ?
C9 O4 Gd1 127.7(3) . 2_667 ?
Co1 O4 Gd1 97.05(13) 2_667 2_667 ?
C9 O4 Gd1 121.0(3) . . ?
Co1 O4 Gd1 116.45(15) 2_667 . ?
Gd1 O4 Gd1 84.75(10) 2_667 . ?
C2 O2 C7 117.6(4) . . ?
C8 N1 O3 118.7(4) . 2_667 ?
C8 N1 Co1 126.7(4) . . ?
O3 N1 Co1 114.5(3) 2_667 . ?
C12 N2 C13 110.5(4) . . ?
C12 N2 C10 112.3(4) . . ?
C13 N2 C10 112.3(4) . . ?
C12 N2 Co1 102.6(3) . . ?
C13 N2 Co1 112.8(3) . . ?
C10 N2 Co1 105.8(3) . . ?
O7 C17 O6 125.1(5) . 2_667 ?
O7 C17 C18 118.9(4) . . ?
O6 C17 C18 116.0(4) 2_667 . ?
C5 C6 C1 120.7(5) . . ?
C5 C6 C8 119.3(5) . . ?
C1 C6 C8 120.0(5) . . ?
N1 C8 C6 121.5(5) . . ?
N1 C8 H8 119.2 . . ?
C6 C8 H8 119.2 . . ?
N2 C12 C11 109.8(4) . . ?
N2 C12 H12A 109.7 . . ?
C11 C12 H12A 109.7 . . ?
N2 C12 H12B 109.7 . . ?
C11 C12 H12B 109.7 . . ?
H12A C12 H12B 108.2 . . ?
N2 C13 C14 116.9(4) . . ?
N2 C13 H13A 108.1 . . ?
C14 C13 H13A 108.1 . . ?
N2 C13 H13B 108.1 . . ?
C14 C13 H13B 108.1 . . ?
H13A C13 H13B 107.3 . . ?
C16 C15 C14 113.3(5) . . ?
C16 C15 H15A 108.9 . . ?
C14 C15 H15A 108.9 . . ?
C16 C15 H15B 108.9 . . ?
C14 C15 H15B 108.9 . . ?
H15A C15 H15B 107.7 . . ?
O9 C22 O8 119.9(5) . . ?
O9 C22 C23 121.0(4) . . ?
O8 C22 C23 119.0(4) . . ?
O9 C22 Gd1 61.0(3) . . ?
O8 C22 Gd1 59.3(3) . . ?
C23 C22 Gd1 174.6(4) . . ?
O1 C1 C2 118.7(5) . . ?
O1 C1 C6 123.4(5) . . ?
C2 C1 C6 117.9(5) . . ?
C20 C18 C21 110.9(5) . . ?
C20 C18 C17 109.8(5) . . ?
C21 C18 C17 110.7(4) . . ?
C20 C18 C19 110.1(5) . . ?
C21 C18 C19 109.6(5) . . ?
C17 C18 C19 105.6(4) . . ?
C15 C14 C13 110.6(4) . . ?
C15 C14 H14A 109.5 . . ?
C13 C14 H14A 109.5 . . ?
C15 C14 H14B 109.5 . . ?
C13 C14 H14B 109.5 . . ?
H14A C14 H14B 108.1 . . ?
O2 C2 C3 124.9(5) . . ?
O2 C2 C1 114.4(5) . . ?
C3 C2 C1 120.7(5) . . ?
C5 C4 C3 120.6(5) . . ?
C5 C4 H4 119.7 . . ?
C3 C4 H4 119.7 . . ?
N2 C10 C9 108.6(4) . 2_667 ?
N2 C10 H10A 110.0 . . ?
C9 C10 H10A 110.0 2_667 . ?
N2 C10 H10B 110.0 . . ?
C9 C10 H10B 110.0 2_667 . ?
H10A C10 H10B 108.4 . . ?
C4 C5 C6 119.6(5) . . ?
C4 C5 H5 120.2 . . ?
C6 C5 H5 120.2 . . ?
O5 C11 C12 111.7(4) . . ?
O5 C11 H11A 109.3 . . ?
C12 C11 H11A 109.3 . . ?
O5 C11 H11B 109.3 . . ?
C12 C11 H11B 109.3 . . ?
H11A C11 H11B 107.9 . . ?
O4 C9 C10 109.1(4) . 2_667 ?
O4 C9 H9A 109.9 . . ?
C10 C9 H9A 109.9 2_667 . ?
O4 C9 H9B 109.9 . . ?
C10 C9 H9B 109.9 2_667 . ?
H9A C9 H9B 108.3 . . ?
C4 C3 C2 120.6(5) . . ?
C4 C3 H3 119.7 . . ?
C2 C3 H3 119.7 . . ?
C15 C16 H16A 109.5 . . ?
C15 C16 H16B 109.5 . . ?
H16A C16 H16B 109.5 . . ?
C15 C16 H16C 109.5 . . ?
H16A C16 H16C 109.5 . . ?
H16B C16 H16C 109.5 . . ?
C22 C23 C26 110.5(5) . . ?
C22 C23 C24 109.1(5) . . ?
C26 C23 C24 109.9(5) . . ?
C22 C23 C25 106.7(5) . . ?
C26 C23 C25 110.3(5) . . ?
C24 C23 C25 110.4(5) . . ?
O2 C7 H7A 109.5 . . ?
O2 C7 H7B 109.4 . . ?
H7A C7 H7B 109.5 . . ?
O2 C7 H7C 109.5 . . ?
H7A C7 H7C 109.5 . . ?
H7B C7 H7C 109.5 . . ?
C18 C19 H19A 109.5 . . ?
C18 C19 H19B 109.5 . . ?
H19A C19 H19B 109.5 . . ?
C18 C19 H19C 109.5 . . ?
H19A C19 H19C 109.5 . . ?
H19B C19 H19C 109.5 . . ?
C23 C24 H24A 109.5 . . ?
C23 C24 H24B 109.5 . . ?
H24A C24 H24B 109.5 . . ?
C23 C24 H24C 109.5 . . ?
H24A C24 H24C 109.5 . . ?
H24B C24 H24C 109.5 . . ?
C18 C21 H21A 109.5 . . ?
C18 C21 H21B 109.5 . . ?
H21A C21 H21B 109.5 . . ?
C18 C21 H21C 109.4 . . ?
H21A C21 H21C 109.5 . . ?
H21B C21 H21C 109.5 . . ?
C23 C25 H25A 109.5 . . ?
C23 C25 H25B 109.5 . . ?
H25A C25 H25B 109.5 . . ?
C23 C25 H25C 109.5 . . ?
H25A C25 H25C 109.5 . . ?
H25B C25 H25C 109.5 . . ?
C18 C20 H20A 109.5 . . ?
C18 C20 H20B 109.5 . . ?
H20A C20 H20B 109.5 . . ?
C18 C20 H20C 109.5 . . ?
H20A C20 H20C 109.5 . . ?
H20B C20 H20C 109.5 . . ?
C23 C26 H26A 109.5 . . ?
C23 C26 H26B 109.5 . . ?
H26A C26 H26B 109.5 . . ?
C23 C26 H26C 109.5 . . ?
H26A C26 H26C 109.5 . . ?
H26B C26 H26C 109.5 . . ?
H2WA O2W H2WB 104.5 . . ?
C28 O10 H10 109.5 . . ?
O10 C28 H28A 109.5 . . ?
O10 C28 H28B 109.5 . . ?
H28A C28 H28B 109.5 . . ?
O10 C28 H28C 109.4 . . ?
H28A C28 H28C 109.5 . . ?
H28B C28 H28C 109.5 . . ?
O6WB O5W H5WA 115.0 . . ?
O6WB O5W H5WB 129.7 . . ?
H5WA O5W H5WB 109.5 . . ?
H3WA O3W H3WB 104.5 . . ?
H4WA O4W H4WB 104.5 . . ?

loop_
_geom_bond_atom_site_label_1
_geom_bond_atom_site_label_2
_geom_bond_distance
_geom_bond_site_symmetry_2
_geom_bond_publ_flag
Gd1 O7 2.361(4) . ?
Gd1 O5 2.407(4) . ?
Gd1 O1W 2.423(3) . ?
Gd1 O3 2.429(3) . ?
Gd1 O3 2.438(3) 2_667 ?
Gd1 O8 2.453(3) . ?
Gd1 O9 2.492(4) . ?
Gd1 O4 2.539(3) 2_667 ?
Gd1 O4 2.558(4) . ?
Gd1 C22 2.845(5) . ?
Gd1 Co1 3.356(2) . ?
Gd1 Gd1 3.4356(17) 2_667 ?
Co1 N1 1.870(4) . ?
Co1 O1 1.887(3) . ?
Co1 O6 1.904(4) . ?
Co1 O4 1.904(3) 2_667 ?
Co1 O5 1.907(3) . ?
Co1 N2 1.990(4) . ?
O7 C17 1.256(6) . ?
O5 C11 1.427(6) . ?
O6 C17 1.268(6) 2_667 ?
O3 N1 1.358(5) 2_667 ?
O3 Gd1 2.438(3) 2_667 ?
O1W H1WA 0.8656 . ?
O1W H1WB 0.8655 . ?
O9 C22 1.264(6) . ?
O1 C1 1.323(6) . ?
O8 C22 1.272(6) . ?
O4 C9 1.440(6) . ?
O4 Co1 1.904(3) 2_667 ?
O4 Gd1 2.539(3) 2_667 ?
O2 C2 1.379(7) . ?
O2 C7 1.422(6) . ?
N1 C8 1.291(6) . ?
N1 O3 1.358(5) 2_667 ?
N2 C12 1.486(6) . ?
N2 C13 1.488(6) . ?
N2 C10 1.503(6) . ?
C17 O6 1.268(6) 2_667 ?
C17 C18 1.537(7) . ?
C6 C5 1.409(7) . ?
C6 C1 1.413(8) . ?
C6 C8 1.459(7) . ?
C8 H8 0.9300 . ?
C12 C11 1.529(7) . ?
C12 H12A 0.9700 . ?
C12 H12B 0.9700 . ?
C13 C14 1.525(7) . ?
C13 H13A 0.9700 . ?
C13 H13B 0.9700 . ?
C15 C16 1.521(8) . ?
C15 C14 1.526(7) . ?
C15 H15A 0.9700 . ?
C15 H15B 0.9700 . ?
C22 C23 1.526(7) . ?
C1 C2 1.409(7) . ?
C18 C20 1.507(8) . ?
C18 C21 1.509(8) . ?
C18 C19 1.548(8) . ?
C14 H14A 0.9700 . ?
C14 H14B 0.9700 . ?
C2 C3 1.389(8) . ?
C4 C5 1.380(8) . ?
C4 C3 1.384(8) . ?
C4 H4 0.9300 . ?
C10 C9 1.513(7) 2_667 ?
C10 H10A 0.9700 . ?
C10 H10B 0.9700 . ?
C5 H5 0.9300 . ?
C11 H11A 0.9700 . ?
C11 H11B 0.9700 . ?
C9 C10 1.513(7) 2_667 ?
C9 H9A 0.9700 . ?
C9 H9B 0.9700 . ?
C3 H3 0.9300 . ?
C16 H16A 0.9600 . ?
C16 H16B 0.9600 . ?
C16 H16C 0.9600 . ?
C23 C26 1.534(8) . ?
C23 C24 1.538(8) . ?
C23 C25 1.539(8) . ?
C7 H7A 0.9600 . ?
C7 H7B 0.9600 . ?
C7 H7C 0.9600 . ?
C19 H19A 0.9600 . ?
C19 H19B 0.9600 . ?
C19 H19C 0.9600 . ?
C24 H24A 0.9600 . ?
C24 H24B 0.9600 . ?
C24 H24C 0.9600 . ?
C21 H21A 0.9600 . ?
C21 H21B 0.9600 . ?
C21 H21C 0.9600 . ?
C25 H25A 0.9600 . ?
C25 H25B 0.9600 . ?
C25 H25C 0.9600 . ?
C20 H20A 0.9600 . ?
C20 H20B 0.9600 . ?
C20 H20C 0.9600 . ?
C26 H26A 0.9600 . ?
C26 H26B 0.9600 . ?
C26 H26C 0.9600 . ?
O2W H2WA 0.8500 . ?
O2W H2WB 0.8502 . ?
O10 C28 1.428(15) . ?
O10 H10 0.8200 . ?
C28 H28A 0.9600 . ?
C28 H28B 0.9600 . ?
C28 H28C 0.9600 . ?
O5W O6WB 1.548(5) . ?
O5W H5WA 0.8500 . ?
O5W H5WB 0.8500 . ?
O3W H3WA 0.8501 . ?
O3W H3WB 0.8500 . ?
O4W H4WA 0.8500 . ?
O4W H4WB 0.8500 . ?
